data_4115667
loop_
_publ_author_name
'Peter Nilsson'
'Mats Larhed'
'Anders Hallberg'

_publ_contact_author_address
;
 Organic Pharmaceutical Chemistry
 Uppsala University
 Box 574
 SE-751 23 Uppsala
 Sweden
;
_publ_contact_author_email
;
 anders.hallberg@farmkemi.uu.se
;
_publ_contact_author_fax
;
 +46(0)184714474
;
_publ_contact_author_name
;
 Anders Hallberg
;
_publ_contact_author_phone
;
 +46(0)184714284
;
_publ_section_title
;
 Highly Regioselective, Sequential, and Multiple Palladium-Catalyzed
 Arylations of Vinyl Ethers Carrying a Coordinating Auxiliary: An Example
 of a Heck Triarylation Process
;
_journal_name_full 'Journal of the American Chemical Society'
_journal_page_first 8217
_journal_page_last 8225
_journal_paper_doi 10.1021/ja011019k
_journal_volume 123
_journal_year 2001
_chemical_formula_sum 'C8 H9 Cl2 N O Pd'
_chemical_formula_weight 312.46
_chemical_name_systematic
;
 Dichloro-{2-[ethenyloxymethyl]pyridine}palladium
;
_space_group_IT_number 14
_symmetry_cell_setting monoclinic
_symmetry_space_group_name_Hall '-P 2ybc'
_symmetry_space_group_name_H-M 'P 1 21/c 1'
_atom_sites_solution_hydrogens geom
_atom_sites_solution_primary direct
_atom_sites_solution_secondary difmap
_cell_angle_alpha 90.00
_cell_angle_beta 111.931(5)
_cell_angle_gamma 90.00
_cell_formula_units_Z 4
_cell_length_a 8.223(2)
_cell_length_b 17.301(5)
_cell_length_c 7.433(2)
_cell_measurement_reflns_used 3646
_cell_measurement_temperature 293(2)
_cell_measurement_theta_max 27.894
_cell_measurement_theta_min 2.670
_cell_volume 980.9(5)
_computing_cell_refinement 'Bruker AXS Smart software'
_computing_data_collection 'Bruker AXS Smart software'
_computing_data_reduction 'Bruker AXS Smart software'
_computing_publication_material 'SHELXL-97 (Sheldrick, 1997)'
_computing_structure_refinement 'SHELXL-97 (Sheldrick, 1997)'
_computing_structure_solution 'SHELXS-97 (Sheldrick, 1990)'
_diffrn_ambient_temperature 293(2)
_diffrn_detector_area_resol_mean 8.1920
_diffrn_measured_fraction_theta_full 0.933
_diffrn_measured_fraction_theta_max 0.933
_diffrn_measurement_device_type 'Bruker AXS Smart APEX'
_diffrn_measurement_method 'CCD, Smart APEX'
_diffrn_radiation_monochromator graphite
_diffrn_radiation_source 'fine-focus sealed tube'
_diffrn_radiation_type MoK\a
_diffrn_radiation_wavelength 0.71073
_diffrn_reflns_av_R_equivalents 0.0298
_diffrn_reflns_av_sigmaI/netI 0.0302
_diffrn_reflns_limit_h_max 9
_diffrn_reflns_limit_h_min -10
_diffrn_reflns_limit_k_max 21
_diffrn_reflns_limit_k_min -22
_diffrn_reflns_limit_l_max 9
_diffrn_reflns_limit_l_min -4
_diffrn_reflns_number 5863
_diffrn_reflns_theta_full 27.94
_diffrn_reflns_theta_max 27.94
_diffrn_reflns_theta_min 2.35
_exptl_absorpt_coefficient_mu 2.392
_exptl_absorpt_correction_T_max 0.86939
_exptl_absorpt_correction_T_min 0.75306
_exptl_absorpt_correction_type gaussian
_exptl_absorpt_process_details 'XPREP (Sheldrick, 1997)'
_exptl_crystal_colour Yellow-Orange
_exptl_crystal_density_diffrn 2.116
_exptl_crystal_description Block
_exptl_crystal_F_000 608
_exptl_crystal_preparation
;
'Crystal coated with poly-styren to protect from air'
;
_exptl_crystal_size_max 0.14
_exptl_crystal_size_mid 0.10
_exptl_crystal_size_min 0.08
_refine_diff_density_max 0.558
_refine_diff_density_min -0.275
_refine_diff_density_rms 0.077
_refine_ls_extinction_method none
_refine_ls_goodness_of_fit_ref 0.955
_refine_ls_hydrogen_treatment mixed
_refine_ls_matrix_type full
_refine_ls_number_parameters 154
_refine_ls_number_reflns 2196
_refine_ls_number_restraints 0
_refine_ls_restrained_S_all 0.955
_refine_ls_R_factor_all 0.0257
_refine_ls_R_factor_gt 0.0212
_refine_ls_shift/su_max 0.035
_refine_ls_shift/su_mean 0.003
_refine_ls_structure_factor_coef Fsqd
_refine_ls_weighting_details 'calc w=1/[\s^2^(Fo^2^)+(0.0237P)^2^+0.0000P] where P=(Fo^2^+2Fc^2^)/3'
_refine_ls_weighting_scheme calc
_refine_ls_wR_factor_gt 0.0471
_refine_ls_wR_factor_ref 0.0482
_reflns_number_gt 1902
_reflns_number_total 2196
_reflns_threshold_expression >2sigma(I)
_cod_data_source_file ja011019k_3.cif
_cod_data_source_block complex15
_cod_original_cell_volume 980.9(4)
_cod_database_code 4115667

loop_
_symmetry_equiv_pos_as_xyz
'x, y, z'
'-x, y+1/2, -z+1/2'
'-x, -y, -z'
'x, -y-1/2, z-1/2'

loop_
_atom_site_label
_atom_site_type_symbol
_atom_site_fract_x
_atom_site_fract_y
_atom_site_fract_z
_atom_site_U_iso_or_equiv
_atom_site_adp_type
_atom_site_occupancy
_atom_site_symmetry_multiplicity
_atom_site_calc_flag
Pd Pd 0.43516(2) 0.373340(10) 0.89910(3) 0.02910(7) Uani 1 1 d
Cl1 Cl 0.45556(8) 0.42959(4) 1.19543(9) 0.03970(15) Uani 1 1 d
Cl2 Cl 0.71948(8) 0.33070(4) 1.04144(10) 0.04775(17) Uani 1 1 d
N N 0.1772(2) 0.40870(11) 0.7648(3) 0.0294(4) Uani 1 1 d
O O 0.2219(2) 0.24732(9) 0.6642(3) 0.0402(4) Uani 1 1 d
C1 C 0.4327(4) 0.33742(17) 0.6244(4) 0.0400(6) Uani 1 1 d
C2 C 0.3841(3) 0.27328(15) 0.6997(4) 0.0365(6) Uani 1 1 d
C3 C 0.0802(3) 0.29414(16) 0.5431(4) 0.0393(6) Uani 1 1 d
C4 C 0.0461(3) 0.36674(13) 0.6344(3) 0.0322(5) Uani 1 1 d
C5 C -0.1242(3) 0.39332(17) 0.5663(4) 0.0396(6) Uani 1 1 d
C6 C -0.1650(3) 0.46316(17) 0.6280(4) 0.0438(7) Uani 1 1 d
C7 C -0.0326(3) 0.50674(15) 0.7546(4) 0.0388(6) Uani 1 1 d
C8 C 0.1360(3) 0.47767(14) 0.8204(4) 0.0354(6) Uani 1 1 d
H1 H 0.353(4) 0.3671(14) 0.537(4) 0.041(8) Uiso 1 1 d
H2 H 0.536(3) 0.3394(16) 0.636(4) 0.040(8) Uiso 1 1 d
H3 H 0.465(3) 0.2370(14) 0.764(3) 0.032(6) Uiso 1 1 d
H4 H 0.099(3) 0.3059(14) 0.431(4) 0.036(7) Uiso 1 1 d
H5 H -0.014(4) 0.2624(16) 0.509(4) 0.048(8) Uiso 1 1 d
H6 H -0.202(4) 0.3610(15) 0.495(4) 0.043(8) Uiso 1 1 d
H7 H -0.280(3) 0.4790(14) 0.580(4) 0.040(7) Uiso 1 1 d
H8 H -0.055(3) 0.5539(16) 0.800(4) 0.046(8) Uiso 1 1 d
H9 H 0.229(3) 0.5098(15) 0.883(4) 0.049(8) Uiso 1 1 d

loop_
_atom_site_aniso_label
_atom_site_aniso_U_11
_atom_site_aniso_U_22
_atom_site_aniso_U_33
_atom_site_aniso_U_23
_atom_site_aniso_U_13
_atom_site_aniso_U_12
Pd 0.02472(10) 0.02975(11) 0.03055(11) -0.00162(7) 0.00770(8) 0.00098(7)
Cl1 0.0371(3) 0.0459(4) 0.0318(3) -0.0049(3) 0.0079(3) 0.0049(3)
Cl2 0.0292(3) 0.0489(4) 0.0558(4) -0.0094(3) 0.0051(3) 0.0094(3)
N 0.0265(9) 0.0316(10) 0.0283(10) 0.0005(9) 0.0080(8) 0.0006(8)
O 0.0389(9) 0.0325(9) 0.0475(11) -0.0022(8) 0.0141(9) -0.0029(7)
C1 0.0379(15) 0.0495(17) 0.0360(15) -0.0038(13) 0.0175(13) -0.0024(13)
C2 0.0362(13) 0.0371(14) 0.0355(14) -0.0069(11) 0.0126(12) 0.0032(11)
C3 0.0325(14) 0.0396(15) 0.0411(16) -0.0073(13) 0.0085(12) -0.0061(11)
C4 0.0298(12) 0.0391(14) 0.0273(12) -0.0020(10) 0.0101(10) -0.0055(9)
C5 0.0280(12) 0.0501(16) 0.0365(14) -0.0059(13) 0.0072(11) -0.0038(11)
C6 0.0273(13) 0.0591(18) 0.0417(16) 0.0018(14) 0.0091(12) 0.0090(12)
C7 0.0385(13) 0.0390(15) 0.0380(15) 0.0019(12) 0.0134(12) 0.0084(11)
C8 0.0331(13) 0.0333(13) 0.0362(14) -0.0016(11) 0.0088(11) 0.0013(10)

loop_
_atom_type_symbol
_atom_type_description
_atom_type_scat_dispersion_real
_atom_type_scat_dispersion_imag
_atom_type_scat_source
Pd Pd -0.9988 1.0072 'International Tables Vol C Tables 4.2.6.8 and 6.1.1.4'
Cl Cl 0.1484 0.1585 'International Tables Vol C Tables 4.2.6.8 and 6.1.1.4'
O O 0.0106 0.0060 'International Tables Vol C Tables 4.2.6.8 and 6.1.1.4'
C C 0.0033 0.0016 'International Tables Vol C Tables 4.2.6.8 and 6.1.1.4'
N N 0.0061 0.0033 'International Tables Vol C Tables 4.2.6.8 and 6.1.1.4'
H H 0.0000 0.0000 'International Tables Vol C Tables 4.2.6.8 and 6.1.1.4'

loop_
_exptl_crystal_face_index_h
_exptl_crystal_face_index_k
_exptl_crystal_face_index_l
_exptl_crystal_face_perp_dist
-1.00 -2.00 1.00 0.055
-1.00 -1.00 1.00 0.058
1.00 0.00 0.00 0.013
1.00 2.00 -1.00 0.025
2.00 -7.00 -7.00 0.069
-3.00 4.00 -2.00 0.063
-1.00 -2.00 -1.00 0.069
-2.00 3.00 2.00 0.067
-1.00 7.00 -4.00 0.043

loop_
_geom_angle_atom_site_label_1
_geom_angle_atom_site_label_2
_geom_angle_atom_site_label_3
_geom_angle
N Pd C1 89.01(10)
N Pd C2 90.24(8)
C1 Pd C2 36.66(10)
N Pd Cl2 178.13(5)
C1 Pd Cl2 89.51(9)
C2 Pd Cl2 87.89(7)
N Pd Cl1 91.79(5)
C1 Pd Cl1 171.85(8)
C2 Pd Cl1 151.41(7)
Cl2 Pd Cl1 89.84(3)
C8 N C4 117.9(2)
C8 N Pd 116.32(15)
C4 N Pd 125.65(16)
C2 O C3 116.9(2)
C2 C1 Pd 75.15(16)
O C2 C1 127.9(3)
O C2 Pd 108.70(15)
C1 C2 Pd 68.19(15)
O C3 C4 115.8(2)
N C4 C5 120.7(2)
N C4 C3 122.4(2)
C5 C4 C3 116.7(2)
C6 C5 C4 120.7(2)
C7 C6 C5 118.8(2)
C6 C7 C8 118.6(2)
N C8 C7 123.2(2)

loop_
_geom_bond_atom_site_label_1
_geom_bond_atom_site_label_2
_geom_bond_distance
Pd N 2.0710(18)
Pd C1 2.127(3)
Pd C2 2.215(2)
Pd Cl2 2.2983(8)
Pd Cl1 2.3559(8)
N C8 1.347(3)
N C4 1.359(3)
O C2 1.337(3)
O C3 1.428(3)
C1 C2 1.368(4)
C3 C4 1.503(4)
C4 C5 1.378(3)
C5 C6 1.378(4)
C6 C7 1.369(4)
C7 C8 1.382(3)
